data_1537220
loop_
_publ_author_name
'Rozhdestvenskaya, I.V.'
'Bannova, I.I.'
'Timoshenko, T.I.'
'Barbanyagre, V.D.'
'Shamshurov, V.M.'

_publ_section_title
;
 Refinement of the Ca2 (Al,Zn)(Si,Al)2 O7 crystal structure. Isomorphism
 in the structures of the helenite-hardystonite series
;
_journal_name_full Kristallografiya
_journal_page_first 681
_journal_page_last 683
_journal_volume 40
_journal_year 1995
_chemical_formula_sum 'Al1.25 Ca1.94 O7 Si1.38 Zn0.43'
_chemical_name_systematic
;
(Ca0.97 Zn0.03)2 (Al0.63 Zn0.37) (Si0.69 Al0.31)2 O7
;
_space_group_IT_number 113
_symmetry_space_group_name_Hall 'P -4 2ab'
_symmetry_space_group_name_H-M 'P -4 21 m'
_cell_angle_alpha 90
_cell_angle_beta 90
_cell_angle_gamma 90
_cell_formula_units_Z 2
_cell_length_a 7.734
_cell_length_b 7.734
_cell_length_c 5.048
_cell_volume 301.945
_citation_journal_id_ASTM KRISAJ
_cod_data_source_file Rozhdestvenskaya_KRISAJ_1995_1491.cif
_cod_data_source_block Al1.25Ca1.94O7Si1.38Zn0.43
_cod_original_cell_volume 301.9449
_cod_database_code 1537220

loop_
_symmetry_equiv_pos_as_xyz
x,y,z
y,-x,-z
-x,-y,z
-y,x,-z
x+1/2,-y+1/2,-z
-y+1/2,-x+1/2,z
-x+1/2,y+1/2,-z
y+1/2,x+1/2,z

loop_
_atom_site_label
_atom_site_type_symbol
_atom_site_fract_x
_atom_site_fract_y
_atom_site_fract_z
_atom_site_occupancy
_atom_site_U_iso_or_equiv
Ca1 Ca+2 0.16305 0.33695 0.0099 0.97 0.0
O3 O-2 0.1743 0.0856 0.2996 1 0.0
Si1 Si+4 0.35792 0.14208 0.4494 0.69 0.0
O1 O-2 0.5 0 0.3231 1 0.0
Zn2 Zn+2 0 0 0.5 0.37 0.0
Zn1 Zn+2 0.16305 0.33695 0.0099 0.03 0.0
Al1 Al+3 0 0 0.5 0.63 0.0
Al2 Al+3 0.35792 0.14208 0.4494 0.31 0.0
O2 O-2 0.1421 0.6421 0.2281 1 0.0
